data_2017796
loop_
_publ_author_name
'Fielden, John'
'Ellern, Arkady'
'K\"ogerler, Paul'

_publ_section_title
;
 [Cr~8~(PhCO~2~)~16~O~4~]&#x00B7;4CH~3~CN&#x00B7;2H~2~O: structural origin
 of magnetic anisotropy in a molecular spin cluster
;
_journal_coeditor_code EG3055
_journal_issue 9
_journal_name_full 'Acta Crystallographica Section C'
_journal_page_first m253
_journal_page_last m256
_journal_paper_doi 10.1107/S0108270110032683
_journal_volume 66
_journal_year 2010
_chemical_formula_iupac '[Cr8 (C7 H5 O2)16 O4] , 4C2 H3 N , 2H2 O'
_chemical_formula_moiety 'C112 H80 Cr8 O36 , 4C2 H3 N , 2H2 O'
_chemical_formula_sum 'C120 H92 Cr8 N4 O38'
_chemical_formula_weight 2618.01
_chemical_name_systematic
;
dodeca-\m~2~-benzoato-tetrabenzoatotetra-\m~4~-oxido-octachromium(III)
acetonitrile tetrasolvate dihydrate
;
_space_group_IT_number 15
_symmetry_cell_setting monoclinic
_symmetry_space_group_name_Hall '-C 2yc'
_symmetry_space_group_name_H-M 'C 1 2/c 1'
_atom_sites_solution_hydrogens geom
_atom_sites_solution_primary direct
_atom_sites_solution_secondary difmap
_audit_creation_method SHELXL97
_cell_angle_alpha 90.00
_cell_angle_beta 94.730(4)
_cell_angle_gamma 90.00
_cell_formula_units_Z 4
_cell_length_a 23.406(5)
_cell_length_b 18.970(4)
_cell_length_c 27.592(6)
_cell_measurement_reflns_used 959
_cell_measurement_temperature 293(2)
_cell_measurement_theta_max 26.95
_cell_measurement_theta_min 2.68
_cell_volume 12209(5)
_computing_cell_refinement 'SMART (Bruker, 2001)'
_computing_data_collection 'SMART (Bruker, 2001)'
_computing_data_reduction 'SAINT (Bruker, 2001)'
_computing_molecular_graphics 'SHELXTL (Sheldrick, 2008)'
_computing_publication_material 'publCIF (Westrip, 2010)'
_computing_structure_refinement 'SHELXL97 (Sheldrick, 2008)'
_computing_structure_solution 'SHELXS97 (Sheldrick, 2008)'
_diffrn_ambient_temperature 293(2)
_diffrn_measured_fraction_theta_full 0.995
_diffrn_measured_fraction_theta_max 0.995
_diffrn_measurement_device_type 'Bruker SMART CCD area-detector'
_diffrn_measurement_method '\f and \w scans'
_diffrn_radiation_monochromator graphite
_diffrn_radiation_source 'fine-focus sealed tube'
_diffrn_radiation_type MoK\a
_diffrn_radiation_wavelength 0.71073
_diffrn_reflns_av_R_equivalents 0.0524
_diffrn_reflns_av_sigmaI/netI 0.0501
_diffrn_reflns_limit_h_max 28
_diffrn_reflns_limit_h_min -29
_diffrn_reflns_limit_k_max 23
_diffrn_reflns_limit_k_min -23
_diffrn_reflns_limit_l_max 34
_diffrn_reflns_limit_l_min -34
_diffrn_reflns_number 50439
_diffrn_reflns_theta_full 26.38
_diffrn_reflns_theta_max 26.38
_diffrn_reflns_theta_min 1.38
_exptl_absorpt_coefficient_mu 0.766
_exptl_absorpt_correction_T_max 1
_exptl_absorpt_correction_T_min 0.86
_exptl_absorpt_correction_type multi-scan
_exptl_absorpt_process_details '(SADABS; Bruker, 2001)'
_exptl_crystal_colour green
_exptl_crystal_density_diffrn 1.424
_exptl_crystal_density_method 'not measured'
_exptl_crystal_description prism
_exptl_crystal_F_000 5360
_exptl_crystal_size_max 0.20
_exptl_crystal_size_mid 0.20
_exptl_crystal_size_min 0.10
_refine_diff_density_max 0.517
_refine_diff_density_min -0.368
_refine_ls_extinction_method none
_refine_ls_goodness_of_fit_ref 1.061
_refine_ls_hydrogen_treatment constr
_refine_ls_matrix_type full
_refine_ls_number_parameters 778
_refine_ls_number_reflns 12440
_refine_ls_number_restraints 0
_refine_ls_restrained_S_all 1.061
_refine_ls_R_factor_all 0.0932
_refine_ls_R_factor_gt 0.0496
_refine_ls_shift/su_max 0.041
_refine_ls_shift/su_mean 0.001
_refine_ls_structure_factor_coef Fsqd
_refine_ls_weighting_details 'calc w = 1/[\s^2^(Fo^2^)+(0.0686P)^2^+15.0742P] where P=(Fo^2^+2Fc^2^)/3'
_refine_ls_weighting_scheme calc
_refine_ls_wR_factor_gt 0.1219
_refine_ls_wR_factor_ref 0.1468
_reflns_number_gt 8093
_reflns_number_total 12440
_reflns_threshold_expression I>2\s(I)
_cod_data_source_file eg3055.cif
_cod_data_source_block I
_cod_original_cell_volume 12210(4)
_cod_original_sg_symbol_H-M 'C 2/c'
_cod_database_code 2017796
_cod_database_fobs_code 2017796

loop_
_symmetry_equiv_pos_as_xyz
'x, y, z'
'-x, y, -z+1/2'
'x+1/2, y+1/2, z'
'-x+1/2, y+1/2, -z+1/2'
'-x, -y, -z'
'x, -y, z-1/2'
'-x+1/2, -y+1/2, -z'
'x+1/2, -y+1/2, z-1/2'

loop_
_atom_site_type_symbol
_atom_site_label
_atom_site_fract_x
_atom_site_fract_y
_atom_site_fract_z
_atom_site_U_iso_or_equiv
_atom_site_adp_type
_atom_site_calc_flag
_atom_site_refinement_flags
_atom_site_occupancy
_atom_site_disorder_assembly
_atom_site_disorder_group
Cr Cr1 1.01687(2) 0.77893(3) 0.199324(18) 0.03029(14) Uani d . 1 . .
Cr Cr2 0.93862(2) 0.66736(3) 0.230580(19) 0.03052(14) Uani d . 1 . .
Cr Cr3 0.88054(2) 0.84035(3) 0.21915(2) 0.03442(14) Uani d . 1 . .
Cr Cr4 1.02990(2) 0.60978(3) 0.15071(2) 0.03646(15) Uani d . 1 . .
C C1 1.13729(16) 0.79785(18) 0.17843(13) 0.0380(8) Uani d . 1 . .
C C2 1.18155(16) 0.7886(2) 0.14307(14) 0.0462(9) Uani d . 1 . .
C C3 1.1661(2) 0.7647(3) 0.09722(16) 0.0708(14) Uani d . 1 . .
H H3 1.1277 0.7565 0.0875 0.085 Uiso calc R 1 . .
C C4 1.2074(3) 0.7529(4) 0.0652(2) 0.106(2) Uani d . 1 . .
H H4 1.1967 0.7364 0.0340 0.127 Uiso calc R 1 . .
C C5 1.2634(3) 0.7650(4) 0.0789(2) 0.109(2) Uani d . 1 . .
H H5 1.2910 0.7574 0.0571 0.130 Uiso calc R 1 . .
C C6 1.2790(2) 0.7880(4) 0.1238(2) 0.095(2) Uani d . 1 . .
H H6 1.3176 0.7958 0.1331 0.114 Uiso calc R 1 . .
C C7 1.23851(19) 0.8003(3) 0.15673(17) 0.0640(12) Uani d . 1 . .
H H7 1.2498 0.8165 0.1879 0.077 Uiso calc R 1 . .
C C8 0.95442(15) 0.93159(18) 0.28384(13) 0.0370(8) Uani d . 1 . .
C C9 0.96580(16) 1.00314(18) 0.30461(14) 0.0428(9) Uani d . 1 . .
C C10 1.0071(2) 1.0115(2) 0.34255(17) 0.0637(12) Uani d . 1 . .
H H10 1.0278 0.9725 0.3546 0.076 Uiso calc R 1 . .
C C11 1.0184(2) 1.0771(3) 0.3631(2) 0.0799(15) Uani d . 1 . .
H H11 1.0462 1.0820 0.3890 0.096 Uiso calc R 1 . .
C C12 0.9888(3) 1.1341(3) 0.3452(2) 0.0801(16) Uani d . 1 . .
H H12 0.9952 1.1779 0.3598 0.096 Uiso calc R 1 . .
C C13 0.9503(3) 1.1276(2) 0.3064(2) 0.0882(18) Uani d . 1 . .
H H13 0.9315 1.1674 0.2935 0.106 Uiso calc R 1 . .
C C14 0.9384(2) 1.0612(2) 0.28532(19) 0.0692(13) Uani d . 1 . .
H H14 0.9119 1.0570 0.2584 0.083 Uiso calc R 1 . .
C C15 0.78425(16) 0.84009(19) 0.18501(13) 0.0398(8) Uani d . 1 . .
C C16 0.72424(16) 0.8405(2) 0.16411(14) 0.0454(9) Uani d . 1 . .
C C17 0.69565(17) 0.7785(2) 0.15252(16) 0.0567(11) Uani d . 1 . .
H H17 0.7143 0.7355 0.1576 0.068 Uiso calc R 1 . .
C C18 0.6389(2) 0.7803(3) 0.13324(18) 0.0733(14) Uani d . 1 . .
H H18 0.6195 0.7385 0.1257 0.088 Uiso calc R 1 . .
C C19 0.6118(2) 0.8431(4) 0.12532(19) 0.0809(17) Uani d . 1 . .
H H19 0.5738 0.8438 0.1125 0.097 Uiso calc R 1 . .
C C20 0.6400(2) 0.9059(3) 0.1360(2) 0.0799(16) Uani d . 1 . .
H H20 0.6213 0.9487 0.1302 0.096 Uiso calc R 1 . .
C C21 0.69601(19) 0.9044(2) 0.15537(17) 0.0621(12) Uani d . 1 . .
H H21 0.7152 0.9465 0.1627 0.074 Uiso calc R 1 . .
C C22 0.85351(15) 0.62956(18) 0.29728(13) 0.0375(8) Uani d . 1 . .
C C23 0.79107(16) 0.6240(2) 0.30381(15) 0.0449(9) Uani d . 1 . .
C C24 0.75195(17) 0.6493(3) 0.26789(17) 0.0599(11) Uani d . 1 . .
H H24 0.7647 0.6696 0.2401 0.072 Uiso calc R 1 . .
C C25 0.6938(2) 0.6446(3) 0.2731(2) 0.0812(16) Uani d . 1 . .
H H25 0.6674 0.6609 0.2485 0.097 Uiso calc R 1 . .
C C26 0.6753(2) 0.6158(3) 0.3144(2) 0.0899(18) Uani d . 1 . .
H H26 0.6363 0.6136 0.3183 0.108 Uiso calc R 1 . .
C C27 0.7134(2) 0.5904(3) 0.3500(2) 0.0861(17) Uani d . 1 . .
H H27 0.7002 0.5701 0.3777 0.103 Uiso calc R 1 . .
C C28 0.77209(19) 0.5947(3) 0.34526(18) 0.0639(12) Uani d . 1 . .
H H28 0.7982 0.5779 0.3698 0.077 Uiso calc R 1 . .
C C29 0.90575(16) 0.64700(18) 0.12744(13) 0.0388(8) Uani d . 1 . .
C C30 0.86178(17) 0.6528(2) 0.08576(14) 0.0473(9) Uani d . 1 . .
C C31 0.8077(2) 0.6743(3) 0.09292(17) 0.0737(15) Uani d . 1 . .
H H31 0.7986 0.6862 0.1240 0.088 Uiso calc R 1 . .
C C32 0.7666(3) 0.6788(4) 0.0546(2) 0.111(2) Uani d . 1 . .
H H32 0.7299 0.6942 0.0598 0.133 Uiso calc R 1 . .
C C33 0.7794(3) 0.6605(4) 0.0087(2) 0.107(2) Uani d . 1 . .
H H33 0.7513 0.6625 -0.0171 0.128 Uiso calc R 1 . .
C C34 0.8332(3) 0.6395(4) 0.00121(18) 0.099(2) Uani d . 1 . .
H H34 0.8422 0.6282 -0.0300 0.118 Uiso calc R 1 . .
C C35 0.8749(2) 0.6348(3) 0.03966(17) 0.0736(14) Uani d . 1 . .
H H35 0.9116 0.6196 0.0344 0.088 Uiso calc R 1 . .
C C36 0.96117(17) 0.51555(19) 0.20542(14) 0.0430(9) Uani d . 1 . .
C C37 0.94165(18) 0.44154(19) 0.20981(15) 0.0485(9) Uani d . 1 . .
C C38 0.8938(2) 0.4258(2) 0.23267(17) 0.0641(12) Uani d . 1 . .
H H38 0.8724 0.4615 0.2455 0.077 Uiso calc R 1 . .
C C39 0.8772(3) 0.3552(3) 0.2366(2) 0.0885(17) Uani d . 1 . .
H H39 0.8446 0.3439 0.2522 0.106 Uiso calc R 1 . .
C C40 0.9085(3) 0.3036(3) 0.2180(2) 0.099(2) Uani d . 1 . .
H H40 0.8964 0.2570 0.2199 0.119 Uiso calc R 1 . .
C C41 0.9569(3) 0.3183(3) 0.1967(3) 0.100(2) Uani d . 1 . .
H H41 0.9788 0.2819 0.1852 0.120 Uiso calc R 1 . .
C C42 0.9739(2) 0.3879(2) 0.1920(2) 0.0725(14) Uani d . 1 . .
H H42 1.0069 0.3984 0.1768 0.087 Uiso calc R 1 . .
C C43 1.05469(16) 0.6122(2) 0.06948(14) 0.0471(9) Uani d . 1 . .
C C44 1.0660(2) 0.6146(3) 0.01782(16) 0.0598(12) Uani d . 1 . .
C C45 1.0682(3) 0.5520(3) -0.0081(2) 0.099(2) Uani d . 1 . .
H H45 1.0630 0.5091 0.0071 0.119 Uiso calc R 1 . .
C C46 1.0780(4) 0.5543(4) -0.0563(2) 0.133(3) Uani d . 1 . .
H H46 1.0780 0.5127 -0.0742 0.160 Uiso calc R 1 . .
C C47 1.0878(3) 0.6164(4) -0.0781(2) 0.120(3) Uani d . 1 . .
H H47 1.0963 0.6168 -0.1105 0.144 Uiso calc R 1 . .
C C48 1.0852(3) 0.6793(4) -0.05333(18) 0.0927(19) Uani d . 1 . .
H H48 1.0910 0.7220 -0.0688 0.111 Uiso calc R 1 . .
C C49 1.0740(2) 0.6777(3) -0.00514(17) 0.0719(14) Uani d . 1 . .
H H49 1.0717 0.7196 0.0120 0.086 Uiso calc R 1 . .
C C50 0.93220(15) 0.82409(18) 0.12342(13) 0.0377(8) Uani d . 1 . .
C C51 0.92037(17) 0.8377(2) 0.07059(14) 0.0480(9) Uani d . 1 . .
C C52 0.8803(2) 0.8878(3) 0.05438(17) 0.0723(14) Uani d . 1 . .
H H52 0.8598 0.9124 0.0764 0.087 Uiso calc R 1 . .
C C53 0.8713(3) 0.9009(4) 0.0050(2) 0.101(2) Uani d . 1 . .
H H53 0.8441 0.9342 -0.0062 0.121 Uiso calc R 1 . .
C C54 0.9013(3) 0.8659(4) -0.0276(2) 0.101(2) Uani d . 1 . .
H H54 0.8956 0.8763 -0.0605 0.121 Uiso calc R 1 . .
C C55 0.9400(3) 0.8156(4) -0.01175(18) 0.0940(19) Uani d . 1 . .
H H55 0.9597 0.7904 -0.0340 0.113 Uiso calc R 1 . .
C C56 0.9500(2) 0.8019(3) 0.03738(15) 0.0669(13) Uani d . 1 . .
H H56 0.9770 0.7682 0.0481 0.080 Uiso calc R 1 . .
C C57 0.0693(6) 0.9270(8) 0.0597(6) 0.249(7) Uani d . 1 . .
H H57A 0.0395 0.9610 0.0520 0.374 Uiso calc R 1 . .
H H57B 0.1015 0.9498 0.0769 0.374 Uiso calc R 1 . .
H H57C 0.0552 0.8905 0.0796 0.374 Uiso calc R 1 . .
C C58 0.0874(7) 0.8959(8) 0.0140(7) 0.186(6) Uani d . 1 . .
C C59 0.7737(6) -0.0101(5) 0.3013(4) 0.194(5) Uani d . 1 . .
H H59A 0.7834 -0.0584 0.3086 0.292 Uiso calc R 1 . .
H H59B 0.7860 0.0020 0.2700 0.292 Uiso calc R 1 . .
H H59C 0.7330 -0.0041 0.3010 0.292 Uiso calc R 1 . .
C C60 0.8016(6) 0.0344(8) 0.3375(4) 0.191(5) Uani d . 1 . .
N N1 0.1027(7) 0.8693(8) -0.0212(5) 0.232(6) Uani d . 1 . .
N N2 0.8215(6) 0.0714(10) 0.3642(4) 0.320(10) Uani d . 1 . .
O O1 0.94494(9) 0.77335(11) 0.23444(8) 0.0308(5) Uani d . 1 . .
O O2 0.81283(10) 0.78308(12) 0.19001(9) 0.0416(6) Uani d . 1 . .
O O3 0.91989(11) 0.92542(12) 0.24653(9) 0.0426(6) Uani d . 1 . .
O O4 0.80947(11) 0.89664(13) 0.19926(9) 0.0453(6) Uani d . 1 . .
O O5 0.84785(10) 0.82774(13) 0.28193(9) 0.0428(6) Uani d . 1 . .
O O6 0.90187(11) 0.85525(13) 0.15241(9) 0.0422(6) Uani d . 1 . .
O O7 1.01974(10) 0.88152(12) 0.19441(9) 0.0406(6) Uani d . 1 . .
O O8 0.97333(10) 0.78230(12) 0.13563(8) 0.0367(5) Uani d . 1 . .
O O9 1.08763(10) 0.77542(12) 0.16609(8) 0.0382(5) Uani d . 1 . .
O O10 0.86657(9) 0.66482(12) 0.26108(9) 0.0372(5) Uani d . 1 . .
O O11 0.93298(10) 0.56365(12) 0.22536(9) 0.0385(6) Uani d . 1 . .
O O12 1.00629(12) 0.52565(13) 0.18368(10) 0.0496(7) Uani d . 1 . .
O O13 1.01469(9) 0.67374(11) 0.20460(8) 0.0290(5) Uani d . 1 . .
O O14 0.89439(10) 0.67265(12) 0.16753(8) 0.0355(5) Uani d . 1 . .
O O15 1.11180(11) 0.59952(14) 0.17226(10) 0.0474(6) Uani d . 1 . .
O O16 0.95178(11) 0.61621(14) 0.11958(9) 0.0486(7) Uani d . 1 . .
O O17 1.05126(12) 0.66902(14) 0.09392(9) 0.0487(6) Uani d . 1 . .
O O18 1.04730(11) 0.55481(14) 0.09109(10) 0.0494(7) Uani d . 1 . .
O O19A 0.7408(8) 0.0411(10) 0.9580(14) 0.27(2) Uani d P 0.48(3) . .
O O19B 0.7363(8) 0.0357(15) 1.0235(13) 0.318(19) Uani d P 0.52(3) . .

loop_
_atom_site_aniso_label
_atom_site_aniso_U_11
_atom_site_aniso_U_22
_atom_site_aniso_U_33
_atom_site_aniso_U_12
_atom_site_aniso_U_13
_atom_site_aniso_U_23
Cr1 0.0286(3) 0.0296(3) 0.0326(3) -0.0007(2) 0.0022(2) 0.0011(2)
Cr2 0.0267(3) 0.0288(3) 0.0363(3) -0.0007(2) 0.0040(2) -0.0016(2)
Cr3 0.0310(3) 0.0324(3) 0.0394(3) 0.0037(2) 0.0002(2) -0.0002(2)
Cr4 0.0331(3) 0.0350(3) 0.0422(3) 0.0000(2) 0.0086(2) -0.0070(2)
C1 0.037(2) 0.0329(18) 0.044(2) -0.0019(15) 0.0052(17) 0.0077(16)
C2 0.038(2) 0.055(2) 0.047(2) -0.0044(18) 0.0116(17) 0.0072(18)
C3 0.053(3) 0.106(4) 0.055(3) -0.019(3) 0.014(2) -0.010(3)
C4 0.082(4) 0.178(7) 0.061(3) -0.022(4) 0.032(3) -0.027(4)
C5 0.067(4) 0.190(7) 0.074(4) -0.014(4) 0.038(3) -0.016(4)
C6 0.046(3) 0.156(6) 0.085(4) -0.010(3) 0.021(3) 0.001(4)
C7 0.046(3) 0.092(3) 0.055(3) -0.004(2) 0.013(2) 0.006(2)
C8 0.0327(19) 0.0369(19) 0.042(2) -0.0010(15) 0.0070(16) -0.0008(16)
C9 0.043(2) 0.0337(19) 0.052(2) 0.0015(16) 0.0082(18) -0.0035(16)
C10 0.076(3) 0.043(2) 0.069(3) 0.001(2) -0.017(2) -0.005(2)
C11 0.094(4) 0.060(3) 0.081(4) -0.011(3) -0.018(3) -0.017(3)
C12 0.100(4) 0.043(3) 0.096(4) -0.009(3) 0.000(3) -0.021(3)
C13 0.107(5) 0.037(3) 0.116(5) 0.018(3) -0.015(4) -0.006(3)
C14 0.074(3) 0.040(2) 0.091(4) 0.007(2) -0.013(3) -0.003(2)
C15 0.040(2) 0.041(2) 0.0384(19) 0.0057(17) 0.0036(16) 0.0004(16)
C16 0.036(2) 0.055(2) 0.044(2) 0.0060(18) 0.0012(17) -0.0012(18)
C17 0.042(2) 0.068(3) 0.061(3) 0.001(2) 0.004(2) -0.012(2)
C18 0.049(3) 0.092(4) 0.078(3) -0.005(3) -0.002(2) -0.021(3)
C19 0.039(3) 0.131(5) 0.071(3) 0.016(3) -0.009(2) -0.012(3)
C20 0.055(3) 0.097(4) 0.085(4) 0.032(3) -0.008(3) 0.004(3)
C21 0.050(3) 0.060(3) 0.074(3) 0.015(2) -0.004(2) 0.004(2)
C22 0.0297(19) 0.0367(18) 0.047(2) -0.0020(15) 0.0077(16) -0.0092(16)
C23 0.033(2) 0.045(2) 0.058(2) -0.0059(16) 0.0128(18) -0.0095(18)
C24 0.034(2) 0.081(3) 0.065(3) -0.002(2) 0.004(2) -0.008(2)
C25 0.036(3) 0.116(5) 0.091(4) -0.001(3) 0.003(3) -0.014(3)
C26 0.039(3) 0.121(5) 0.112(5) -0.010(3) 0.021(3) -0.019(4)
C27 0.061(3) 0.111(5) 0.092(4) -0.014(3) 0.035(3) 0.011(3)
C28 0.049(3) 0.075(3) 0.071(3) -0.004(2) 0.020(2) 0.007(2)
C29 0.038(2) 0.0362(19) 0.043(2) -0.0055(16) 0.0037(16) -0.0038(16)
C30 0.046(2) 0.051(2) 0.044(2) -0.0021(18) -0.0004(18) -0.0062(17)
C31 0.060(3) 0.105(4) 0.054(3) 0.023(3) -0.010(2) -0.020(3)
C32 0.077(4) 0.170(7) 0.081(4) 0.050(4) -0.031(3) -0.028(4)
C33 0.098(5) 0.145(6) 0.070(4) 0.022(4) -0.039(4) -0.008(4)
C34 0.107(5) 0.150(6) 0.038(3) -0.006(4) -0.002(3) -0.012(3)
C35 0.065(3) 0.104(4) 0.051(3) -0.007(3) 0.004(2) -0.016(3)
C36 0.042(2) 0.038(2) 0.049(2) -0.0030(17) 0.0012(18) 0.0006(17)
C37 0.058(3) 0.0352(19) 0.052(2) -0.0044(18) 0.0010(19) -0.0016(17)
C38 0.063(3) 0.055(3) 0.076(3) -0.015(2) 0.013(2) -0.004(2)
C39 0.099(4) 0.075(4) 0.093(4) -0.037(3) 0.018(3) 0.000(3)
C40 0.145(6) 0.047(3) 0.103(5) -0.039(4) -0.005(4) 0.008(3)
C41 0.134(6) 0.034(3) 0.132(5) -0.001(3) 0.008(5) -0.014(3)
C42 0.078(4) 0.044(2) 0.096(4) 0.001(2) 0.011(3) -0.011(2)
C43 0.039(2) 0.050(2) 0.053(2) -0.0036(18) 0.0083(18) -0.012(2)
C44 0.059(3) 0.073(3) 0.050(2) -0.017(2) 0.016(2) -0.017(2)
C45 0.139(6) 0.092(4) 0.073(4) -0.040(4) 0.050(4) -0.037(3)
C46 0.201(9) 0.129(6) 0.080(4) -0.072(6) 0.068(5) -0.051(4)
C47 0.164(7) 0.146(7) 0.054(3) -0.055(6) 0.034(4) -0.028(4)
C48 0.108(5) 0.122(5) 0.050(3) -0.032(4) 0.015(3) 0.005(3)
C49 0.074(3) 0.086(4) 0.057(3) -0.011(3) 0.013(2) -0.010(3)
C50 0.035(2) 0.0378(19) 0.0392(19) -0.0084(16) -0.0016(16) 0.0014(15)
C51 0.047(2) 0.055(2) 0.041(2) -0.0070(19) -0.0042(17) 0.0056(18)
C52 0.067(3) 0.092(4) 0.055(3) 0.020(3) -0.007(2) 0.015(3)
C53 0.102(5) 0.131(5) 0.067(4) 0.034(4) -0.016(3) 0.033(4)
C54 0.117(5) 0.135(6) 0.047(3) 0.011(4) -0.013(3) 0.017(3)
C55 0.126(5) 0.115(5) 0.039(3) 0.018(4) 0.003(3) -0.001(3)
C56 0.082(3) 0.075(3) 0.044(2) 0.010(3) -0.001(2) 0.001(2)
C57 0.249(17) 0.231(16) 0.282(19) -0.051(12) 0.101(15) -0.027(14)
C58 0.170(12) 0.170(13) 0.216(17) -0.033(10) 0.002(12) 0.032(12)
C59 0.302(15) 0.096(6) 0.178(10) -0.038(8) -0.027(10) -0.015(6)
C60 0.183(11) 0.271(16) 0.120(8) -0.026(10) 0.024(8) -0.037(9)
N1 0.258(15) 0.244(15) 0.186(12) 0.025(11) -0.022(11) 0.032(10)
N2 0.242(13) 0.54(3) 0.178(11) -0.069(14) 0.024(9) -0.192(14)
O1 0.0290(12) 0.0291(11) 0.0348(12) -0.0005(9) 0.0051(10) -0.0022(9)
O2 0.0358(14) 0.0373(13) 0.0510(15) 0.0042(11) -0.0014(11) -0.0007(11)
O3 0.0418(15) 0.0352(13) 0.0497(15) 0.0020(11) -0.0020(12) -0.0002(11)
O4 0.0397(15) 0.0371(14) 0.0580(16) 0.0066(11) -0.0027(12) -0.0008(12)
O5 0.0370(14) 0.0499(15) 0.0424(14) 0.0108(12) 0.0086(11) 0.0024(12)
O6 0.0417(15) 0.0445(14) 0.0402(14) 0.0056(11) 0.0025(12) 0.0053(11)
O7 0.0433(15) 0.0322(13) 0.0455(14) -0.0028(11) -0.0006(11) 0.0041(11)
O8 0.0383(14) 0.0381(13) 0.0333(12) -0.0007(11) 0.0007(10) 0.0015(10)
O9 0.0321(14) 0.0449(14) 0.0383(13) -0.0017(11) 0.0070(10) 0.0001(11)
O10 0.0266(12) 0.0415(13) 0.0442(14) -0.0028(10) 0.0068(10) 0.0001(11)
O11 0.0367(14) 0.0278(12) 0.0518(15) -0.0025(10) 0.0082(11) -0.0044(10)
O12 0.0541(17) 0.0367(14) 0.0599(17) 0.0001(12) 0.0151(14) -0.0059(12)
O13 0.0269(12) 0.0263(11) 0.0340(12) 0.0005(9) 0.0031(9) -0.0007(9)
O14 0.0342(13) 0.0359(12) 0.0361(13) 0.0011(10) 0.0014(10) -0.0047(10)
O15 0.0357(15) 0.0515(15) 0.0558(16) 0.0049(12) 0.0086(12) -0.0114(13)
O16 0.0396(15) 0.0543(16) 0.0517(16) 0.0012(12) 0.0032(12) -0.0205(13)
O17 0.0557(17) 0.0471(15) 0.0450(15) -0.0033(13) 0.0138(12) -0.0076(12)
O18 0.0484(16) 0.0472(16) 0.0541(16) -0.0022(13) 0.0141(13) -0.0135(13)
O19A 0.198(18) 0.163(17) 0.45(5) 0.067(13) -0.01(2) 0.10(2)
O19B 0.182(16) 0.36(3) 0.42(4) -0.097(16) 0.064(18) -0.27(3)

loop_
_atom_type_symbol
_atom_type_description
_atom_type_scat_dispersion_real
_atom_type_scat_dispersion_imag
_atom_type_scat_source
C C 0.0033 0.0016 'International Tables Vol C Tables 4.2.6.8 and 6.1.1.4'
H H 0.0000 0.0000 'International Tables Vol C Tables 4.2.6.8 and 6.1.1.4'
O O 0.0106 0.0060 'International Tables Vol C Tables 4.2.6.8 and 6.1.1.4'
Cr Cr 0.3209 0.6236 'International Tables Vol C Tables 4.2.6.8 and 6.1.1.4'
N N 0.0061 0.0033 'International Tables Vol C Tables 4.2.6.8 and 6.1.1.4'

loop_
_geom_angle_atom_site_label_1
_geom_angle_atom_site_label_2
_geom_angle_atom_site_label_3
_geom_angle_site_symmetry_1
_geom_angle_site_symmetry_3
_geom_angle
_geom_angle_publ_flag
O7 Cr1 O8 . . 85.61(10) yes
O7 Cr1 O9 . . 88.06(10) yes
O8 Cr1 O9 . . 88.77(10) yes
O7 Cr1 O1 . 2_755 95.89(9) yes
O8 Cr1 O1 . 2_755 175.51(9) ?
O9 Cr1 O1 . 2_755 95.51(9) yes
O7 Cr1 O13 . . 179.47(10) ?
O8 Cr1 O13 . . 94.78(9) yes
O9 Cr1 O13 . . 91.58(9) yes
O1 Cr1 O13 2_755 . 83.76(9) yes
O7 Cr1 O1 . . 96.94(10) yes
O8 Cr1 O1 . . 92.28(9) yes
O9 Cr1 O1 . . 174.95(9) ?
O1 Cr1 O1 2_755 . 83.35(9) yes
O13 Cr1 O1 . . 83.41(9) yes
O7 Cr1 Cr1 . 2_755 94.52(7) ?
O8 Cr1 Cr1 . 2_755 133.34(8) ?
O9 Cr1 Cr1 . 2_755 137.89(7) ?
O1 Cr1 Cr1 2_755 2_755 42.39(6) ?
O13 Cr1 Cr1 . 2_755 85.48(6) ?
O1 Cr1 Cr1 . 2_755 41.28(6) ?
O7 Cr1 Cr2 . . 139.06(8) ?
O8 Cr1 Cr2 . . 89.78(7) ?
O9 Cr1 Cr2 . . 132.56(7) ?
O1 Cr1 Cr2 2_755 . 86.32(6) ?
O13 Cr1 Cr2 . . 41.34(6) ?
O1 Cr1 Cr2 . . 42.55(6) ?
Cr1 Cr1 Cr2 2_755 . 60.560(17) ?
O10 Cr2 O14 . . 88.39(10) yes
O10 Cr2 O11 . . 87.24(10) yes
O14 Cr2 O11 . . 87.64(10) yes
O10 Cr2 O13 . . 175.22(9) ?
O14 Cr2 O13 . . 95.79(9) yes
O11 Cr2 O13 . . 95.24(9) yes
O10 Cr2 O1 . . 93.68(9) yes
O14 Cr2 O1 . . 91.55(9) yes
O11 Cr2 O1 . . 178.76(10) ?
O13 Cr2 O1 . . 83.91(8) yes
O10 Cr2 O13 . 2_755 92.49(9) yes
O14 Cr2 O13 . 2_755 173.58(9) ?
O11 Cr2 O13 . 2_755 98.75(9) yes
O13 Cr2 O13 . 2_755 83.10(9) yes
O1 Cr2 O13 . 2_755 82.05(8) yes
O10 Cr2 Cr1 . . 136.01(7) ?
O14 Cr2 Cr1 . . 89.94(7) ?
O11 Cr2 Cr1 . . 136.61(7) ?
O13 Cr2 Cr1 . . 41.97(6) ?
O1 Cr2 Cr1 . . 42.42(6) ?
O13 Cr2 Cr1 2_755 . 85.01(6) ?
O5 Cr3 O6 . . 171.77(10) ?
O5 Cr3 O3 . . 88.02(11) yes
O6 Cr3 O3 . . 95.40(11) yes
O5 Cr3 O1 . . 94.50(9) yes
O6 Cr3 O1 . . 92.52(10) yes
O3 Cr3 O1 . . 96.85(10) yes
O5 Cr3 O4 . . 86.10(11) yes
O6 Cr3 O4 . . 86.36(11) yes
O3 Cr3 O4 . . 91.12(10) yes
O1 Cr3 O4 . . 172.01(10) ?
O5 Cr3 O2 . . 86.34(11) yes
O6 Cr3 O2 . . 87.49(10) yes
O3 Cr3 O2 . . 155.68(10) ?
O1 Cr3 O2 . . 107.15(9) yes
O4 Cr3 O2 . . 64.91(10) yes
O5 Cr3 C15 . . 85.61(11) ?
O6 Cr3 C15 . . 86.26(11) ?
O3 Cr3 C15 . . 123.46(11) ?
O1 Cr3 C15 . . 139.62(11) ?
O4 Cr3 C15 . . 32.44(11) ?
O2 Cr3 C15 . . 32.48(11) ?
O12 Cr4 O16 . . 87.99(12) yes
O12 Cr4 O15 . . 94.87(12) yes
O16 Cr4 O15 . . 171.40(11) ?
O12 Cr4 O13 . . 94.39(10) yes
O16 Cr4 O13 . . 94.15(9) yes
O15 Cr4 O13 . . 93.72(10) yes
O12 Cr4 O18 . . 92.38(11) yes
O16 Cr4 O18 . . 85.32(11) yes
O15 Cr4 O18 . . 86.45(11) yes
O13 Cr4 O18 . . 173.19(10) ?
O12 Cr4 O17 . . 156.61(11) ?
O16 Cr4 O17 . . 84.67(12) yes
O15 Cr4 O17 . . 89.56(11) yes
O13 Cr4 O17 . . 108.25(10) yes
O18 Cr4 O17 . . 64.93(11) yes
O12 Cr4 C43 . . 124.26(13) ?
O16 Cr4 C43 . . 82.88(12) ?
O15 Cr4 C43 . . 88.81(12) ?
O13 Cr4 C43 . . 140.93(12) ?
O18 Cr4 C43 . . 32.26(12) ?
O17 Cr4 C43 . . 32.71(12) ?
O5 C1 O9 2_755 . 124.9(3) ?
O5 C1 C2 2_755 . 117.8(3) ?
O9 C1 C2 . . 117.3(3) ?
C3 C2 C7 . . 119.0(4) ?
C3 C2 C1 . . 120.1(4) ?
C7 C2 C1 . . 120.8(4) ?
C2 C3 C4 . . 120.2(5) ?
C2 C3 H3 . . 119.9 ?
C4 C3 H3 . . 119.9 ?
C5 C4 C3 . . 120.4(5) ?
C5 C4 H4 . . 119.8 ?
C3 C4 H4 . . 119.8 ?
C6 C5 C4 . . 120.0(5) ?
C6 C5 H5 . . 120.0 ?
C4 C5 H5 . . 120.0 ?
C5 C6 C7 . . 120.9(5) ?
C5 C6 H6 . . 119.6 ?
C7 C6 H6 . . 119.6 ?
C2 C7 C6 . . 119.6(5) ?
C2 C7 H7 . . 120.2 ?
C6 C7 H7 . . 120.2 ?
O7 C8 O3 2_755 . 124.9(3) ?
O7 C8 C9 2_755 . 116.3(3) ?
O3 C8 C9 . . 118.8(3) ?
C14 C9 C10 . . 119.0(4) ?
C14 C9 C8 . . 121.6(4) ?
C10 C9 C8 . . 119.4(3) ?
C9 C10 C11 . . 120.9(4) ?
C9 C10 H10 . . 119.5 ?
C11 C10 H10 . . 119.5 ?
C12 C11 C10 . . 119.6(5) ?
C12 C11 H11 . . 120.2 ?
C10 C11 H11 . . 120.2 ?
C13 C12 C11 . . 120.3(4) ?
C13 C12 H12 . . 119.8 ?
C11 C12 H12 . . 119.8 ?
C12 C13 C14 . . 120.5(5) ?
C12 C13 H13 . . 119.7 ?
C14 C13 H13 . . 119.7 ?
C9 C14 C13 . . 119.5(5) ?
C9 C14 H14 . . 120.3 ?
C13 C14 H14 . . 120.3 ?
O4 C15 O2 . . 117.2(3) ?
O4 C15 C16 . . 121.3(3) ?
O2 C15 C16 . . 121.5(3) ?
O4 C15 Cr3 . . 58.20(18) ?
O2 C15 Cr3 . . 58.99(18) ?
C16 C15 Cr3 . . 179.4(3) ?
C17 C16 C21 . . 119.3(4) ?
C17 C16 C15 . . 121.0(4) ?
C21 C16 C15 . . 119.8(4) ?
C16 C17 C18 . . 119.8(4) ?
C16 C17 H17 . . 120.1 ?
C18 C17 H17 . . 120.1 ?
C19 C18 C17 . . 120.2(5) ?
C19 C18 H18 . . 119.9 ?
C17 C18 H18 . . 119.9 ?
C18 C19 C20 . . 120.9(5) ?
C18 C19 H19 . . 119.6 ?
C20 C19 H19 . . 119.6 ?
C21 C20 C19 . . 119.2(5) ?
C21 C20 H20 . . 120.4 ?
C19 C20 H20 . . 120.4 ?
C20 C21 C16 . . 120.6(5) ?
C20 C21 H21 . . 119.7 ?
C16 C21 H21 . . 119.7 ?
O15 C22 O10 2_755 . 125.8(3) ?
O15 C22 C23 2_755 . 118.2(3) ?
O10 C22 C23 . . 115.9(3) ?
C28 C23 C24 . . 119.8(4) ?
C28 C23 C22 . . 121.0(4) ?
C24 C23 C22 . . 119.2(4) ?
C23 C24 C25 . . 120.3(5) ?
C23 C24 H24 . . 119.9 ?
C25 C24 H24 . . 119.9 ?
C26 C25 C24 . . 119.6(5) ?
C26 C25 H25 . . 120.2 ?
C24 C25 H25 . . 120.2 ?
C27 C26 C25 . . 120.8(5) ?
C27 C26 H26 . . 119.6 ?
C25 C26 H26 . . 119.6 ?
C26 C27 C28 . . 120.3(5) ?
C26 C27 H27 . . 119.9 ?
C28 C27 H27 . . 119.9 ?
C23 C28 C27 . . 119.3(5) ?
C23 C28 H28 . . 120.4 ?
C27 C28 H28 . . 120.4 ?
O14 C29 O16 . . 125.2(3) ?
O14 C29 C30 . . 118.1(3) ?
O16 C29 C30 . . 116.7(3) ?
C31 C30 C35 . . 119.3(4) ?
C31 C30 C29 . . 120.3(4) ?
C35 C30 C29 . . 120.4(4) ?
C30 C31 C32 . . 120.6(5) ?
C30 C31 H31 . . 119.7 ?
C32 C31 H31 . . 119.7 ?
C33 C32 C31 . . 120.2(6) ?
C33 C32 H32 . . 119.9 ?
C31 C32 H32 . . 119.9 ?
C34 C33 C32 . . 119.6(5) ?
C34 C33 H33 . . 120.2 ?
C32 C33 H33 . . 120.2 ?
C33 C34 C35 . . 120.5(5) ?
C33 C34 H34 . . 119.7 ?
C35 C34 H34 . . 119.7 ?
C30 C35 C34 . . 119.8(5) ?
C30 C35 H35 . . 120.1 ?
C34 C35 H35 . . 120.1 ?
O12 C36 O11 . . 125.1(3) ?
O12 C36 C37 . . 117.0(3) ?
O11 C36 C37 . . 117.9(3) ?
C38 C37 C42 . . 119.8(4) ?
C38 C37 C36 . . 121.0(4) ?
C42 C37 C36 . . 119.2(4) ?
C37 C38 C39 . . 119.3(5) ?
C37 C38 H38 . . 120.3 ?
C39 C38 H38 . . 120.3 ?
C40 C39 C38 . . 120.1(5) ?
C40 C39 H39 . . 119.9 ?
C38 C39 H39 . . 119.9 ?
C39 C40 C41 . . 121.2(5) ?
C39 C40 H40 . . 119.4 ?
C41 C40 H40 . . 119.4 ?
C40 C41 C42 . . 119.6(6) ?
C40 C41 H41 . . 120.2 ?
C42 C41 H41 . . 120.2 ?
C37 C42 C41 . . 120.0(5) ?
C37 C42 H42 . . 120.0 ?
C41 C42 H42 . . 120.0 ?
O18 C43 O17 . . 117.5(4) ?
O18 C43 C44 . . 121.8(4) ?
O17 C43 C44 . . 120.7(4) ?
O18 C43 Cr4 . . 58.68(19) ?
O17 C43 Cr4 . . 58.96(19) ?
C44 C43 Cr4 . . 176.1(3) ?
C49 C44 C45 . . 119.6(5) ?
C49 C44 C43 . . 121.0(4) ?
C45 C44 C43 . . 119.4(5) ?
C46 C45 C44 . . 119.4(6) ?
C46 C45 H45 . . 120.3 ?
C44 C45 H45 . . 120.3 ?
C47 C46 C45 . . 120.5(6) ?
C47 C46 H46 . . 119.7 ?
C45 C46 H46 . . 119.7 ?
C46 C47 C48 . . 121.1(6) ?
C46 C47 H47 . . 119.4 ?
C48 C47 H47 . . 119.4 ?
C49 C48 C47 . . 118.6(6) ?
C49 C48 H48 . . 120.7 ?
C47 C48 H48 . . 120.7 ?
C44 C49 C48 . . 120.6(5) ?
C44 C49 H49 . . 119.7 ?
C48 C49 H49 . . 119.7 ?
O6 C50 O8 . . 125.4(3) ?
O6 C50 C51 . . 118.2(3) ?
O8 C50 C51 . . 116.4(3) ?
C56 C51 C52 . . 119.3(4) ?
C56 C51 C50 . . 120.5(4) ?
C52 C51 C50 . . 120.2(4) ?
C51 C52 C53 . . 119.1(5) ?
C51 C52 H52 . . 120.5 ?
C53 C52 H52 . . 120.5 ?
C54 C53 C52 . . 121.2(5) ?
C54 C53 H53 . . 119.4 ?
C52 C53 H53 . . 119.4 ?
C53 C54 C55 . . 119.9(5) ?
C53 C54 H54 . . 120.1 ?
C55 C54 H54 . . 120.1 ?
C54 C55 C56 . . 120.0(5) ?
C54 C55 H55 . . 120.0 ?
C56 C55 H55 . . 120.0 ?
C51 C56 C55 . . 120.6(5) ?
C51 C56 H56 . . 119.7 ?
C55 C56 H56 . . 119.7 ?
C58 C57 H57A . . 109.5 ?
C58 C57 H57B . . 109.5 ?
H57A C57 H57B . . 109.5 ?
C58 C57 H57C . . 109.5 ?
H57A C57 H57C . . 109.5 ?
H57B C57 H57C . . 109.5 ?
N1 C58 C57 . . 177.6(19) ?
C60 C59 H59A . . 109.5 ?
C60 C59 H59B . . 109.5 ?
H59A C59 H59B . . 109.5 ?
C60 C59 H59C . . 109.5 ?
H59A C59 H59C . . 109.5 ?
H59B C59 H59C . . 109.5 ?
N2 C60 C59 . . 176(2) ?
Cr1 O1 Cr3 2_755 . 116.12(10) ?
Cr1 O1 Cr1 2_755 . 96.33(9) ?
Cr3 O1 Cr1 . . 120.87(11) ?
Cr1 O1 Cr2 2_755 . 97.37(9) ?
Cr3 O1 Cr2 . . 125.03(11) ?
Cr1 O1 Cr2 . . 95.03(9) ?
C15 O2 Cr3 . . 88.5(2) ?
C8 O3 Cr3 . . 129.4(2) ?
C15 O4 Cr3 . . 89.4(2) ?
C1 O5 Cr3 2_755 . 136.3(2) ?
C50 O6 Cr3 . . 136.6(2) ?
C8 O7 Cr1 2_755 . 137.8(2) ?
C50 O8 Cr1 . . 125.8(2) ?
C1 O9 Cr1 . . 131.3(2) ?
C22 O10 Cr2 . . 129.1(2) ?
C36 O11 Cr2 . . 135.1(2) ?
C36 O12 Cr4 . . 128.7(2) ?
Cr4 O13 Cr2 . . 117.33(10) ?
Cr4 O13 Cr1 . . 123.42(11) ?
Cr2 O13 Cr1 . . 96.69(9) ?
Cr4 O13 Cr2 . 2_755 120.78(10) ?
Cr2 O13 Cr2 . 2_755 96.48(9) ?
Cr1 O13 Cr2 . 2_755 96.25(9) ?
C29 O14 Cr2 . . 129.0(2) ?
C22 O15 Cr4 2_755 . 135.8(2) ?
C29 O16 Cr4 . . 137.2(2) ?
C43 O17 Cr4 . . 88.3(2) ?
C43 O18 Cr4 . . 89.1(2) ?

loop_
_geom_bond_atom_site_label_1
_geom_bond_atom_site_label_2
_geom_bond_site_symmetry_2
_geom_bond_distance
_geom_bond_publ_flag
Cr1 O7 . 1.952(2) yes
Cr1 O8 . 1.959(2) yes
Cr1 O9 . 1.959(2) yes
Cr1 O1 2_755 1.970(2) yes
Cr1 O13 . 2.002(2) yes
Cr1 O1 . 2.013(2) yes
Cr1 Cr1 2_755 2.9678(12) ?
Cr1 Cr2 . 2.9729(8) ?
Cr2 O10 . 1.946(2) yes
Cr2 O14 . 1.952(2) yes
Cr2 O11 . 1.976(2) yes
Cr2 O13 . 1.977(2) yes
Cr2 O1 . 2.018(2) yes
Cr2 O13 2_755 2.021(2) yes
Cr3 O5 . 1.965(2) yes
Cr3 O6 . 1.968(2) yes
Cr3 O3 . 1.977(3) yes
Cr3 O1 . 1.990(2) yes
Cr3 O4 . 2.014(2) yes
Cr3 O2 . 2.032(2) yes
Cr3 C15 . 2.370(4) ?
Cr4 O12 . 1.940(3) yes
Cr4 O16 . 1.959(3) yes
Cr4 O15 . 1.969(3) yes
Cr4 O13 . 1.974(2) yes
Cr4 O18 . 2.018(2) yes
Cr4 O17 . 2.024(3) yes
Cr4 C43 . 2.362(4) ?
C1 O5 2_755 1.255(4) ?
C1 O9 . 1.258(4) ?
C1 C2 . 1.491(5) ?
C2 C3 . 1.363(6) ?
C2 C7 . 1.373(6) ?
C3 C4 . 1.380(7) ?
C3 H3 . 0.9300 ?
C4 C5 . 1.353(8) ?
C4 H4 . 0.9300 ?
C5 C6 . 1.335(8) ?
C5 H5 . 0.9300 ?
C6 C7 . 1.387(7) ?
C6 H6 . 0.9300 ?
C7 H7 . 0.9300 ?
C8 O7 2_755 1.252(4) ?
C8 O3 . 1.261(4) ?
C8 C9 . 1.489(5) ?
C9 C14 . 1.361(6) ?
C9 C10 . 1.375(6) ?
C10 C11 . 1.384(6) ?
C10 H10 . 0.9300 ?
C11 C12 . 1.355(7) ?
C11 H11 . 0.9300 ?
C12 C13 . 1.347(7) ?
C12 H12 . 0.9300 ?
C13 C14 . 1.407(6) ?
C13 H13 . 0.9300 ?
C14 H14 . 0.9300 ?
C15 O4 . 1.271(4) ?
C15 O2 . 1.273(4) ?
C15 C16 . 1.474(5) ?
C16 C17 . 1.379(6) ?
C16 C21 . 1.391(6) ?
C17 C18 . 1.389(6) ?
C17 H17 . 0.9300 ?
C18 C19 . 1.359(7) ?
C18 H18 . 0.9300 ?
C19 C20 . 1.382(8) ?
C19 H19 . 0.9300 ?
C20 C21 . 1.375(6) ?
C20 H20 . 0.9300 ?
C21 H21 . 0.9300 ?
C22 O15 2_755 1.256(4) ?
C22 O10 . 1.261(4) ?
C22 C23 . 1.491(5) ?
C23 C28 . 1.378(6) ?
C23 C24 . 1.379(6) ?
C24 C25 . 1.383(6) ?
C24 H24 . 0.9300 ?
C25 C26 . 1.368(8) ?
C25 H25 . 0.9300 ?
C26 C27 . 1.358(8) ?
C26 H26 . 0.9300 ?
C27 C28 . 1.393(7) ?
C27 H27 . 0.9300 ?
C28 H28 . 0.9300 ?
C29 O14 . 1.257(4) ?
C29 O16 . 1.260(4) ?
C29 C30 . 1.483(5) ?
C30 C31 . 1.359(6) ?
C30 C35 . 1.375(6) ?
C31 C32 . 1.373(7) ?
C31 H31 . 0.9300 ?
C32 C33 . 1.370(9) ?
C32 H32 . 0.9300 ?
C33 C34 . 1.352(8) ?
C33 H33 . 0.9300 ?
C34 C35 . 1.384(7) ?
C34 H34 . 0.9300 ?
C35 H35 . 0.9300 ?
C36 O12 . 1.271(4) ?
C36 O11 . 1.277(4) ?
C36 C37 . 1.484(5) ?
C37 C38 . 1.362(6) ?
C37 C42 . 1.381(6) ?
C38 C39 . 1.401(7) ?
C38 H38 . 0.9300 ?
C39 C40 . 1.349(9) ?
C39 H39 . 0.9300 ?
C40 C41 . 1.349(9) ?
C40 H40 . 0.9300 ?
C41 C42 . 1.388(7) ?
C41 H41 . 0.9300 ?
C42 H42 . 0.9300 ?
C43 O18 . 1.261(5) ?
C43 O17 . 1.277(4) ?
C43 C44 . 1.472(6) ?
C44 C49 . 1.373(7) ?
C44 C45 . 1.389(7) ?
C45 C46 . 1.369(8) ?
C45 H45 . 0.9300 ?
C46 C47 . 1.352(10) ?
C46 H46 . 0.9300 ?
C47 C48 . 1.379(9) ?
C47 H47 . 0.9300 ?
C48 C49 . 1.377(7) ?
C48 H48 . 0.9300 ?
C49 H49 . 0.9300 ?
C50 O6 . 1.260(4) ?
C50 O8 . 1.271(4) ?
C50 C51 . 1.484(5) ?
C51 C56 . 1.372(6) ?
C51 C52 . 1.384(6) ?
C52 C53 . 1.385(7) ?
C52 H52 . 0.9300 ?
C53 C54 . 1.358(9) ?
C53 H53 . 0.9300 ?
C54 C55 . 1.362(8) ?
C54 H54 . 0.9300 ?
C55 C56 . 1.381(6) ?
C55 H55 . 0.9300 ?
C56 H56 . 0.9300 ?
C57 C58 . 1.484(18) ?
C57 H57A . 0.9600 ?
C57 H57B . 0.9600 ?
C57 H57C . 0.9600 ?
C58 N1 . 1.178(17) ?
C59 C60 . 1.424(15) ?
C59 H59A . 0.9600 ?
C59 H59B . 0.9600 ?
C59 H59C . 0.9600 ?
C60 N2 . 1.094(14) ?
O1 Cr1 2_755 1.970(2) ?
O5 C1 2_755 1.255(4) ?
O7 C8 2_755 1.252(4) ?
O13 Cr2 2_755 2.021(2) ?
O15 C22 2_755 1.256(4) ?
O19A O19B . 1.82(3) ?
